data_1547143
loop_
_publ_author_name
'Barbes, H.'
'Mascherpa, G.'
'Fourcade, R.'
'Ducourant, B.'

_publ_section_title
;
 Correlations conductivite protonique-structures dans le difluorure et le
 pentafluoroantimonate III d hydrazinium: structure cristalline de
 N2H6SbF5
;
_journal_name_full 'Journal of Solid State Chemistry'
_journal_page_first 95
_journal_page_last 100
_journal_volume 60
_journal_year 1985
_chemical_formula_sum 'F5 H6 N2 Sb'
_chemical_formula_weight 250.75
_space_group_IT_number 33
_symmetry_cell_setting orthorhombic
_symmetry_Int_Tables_number 33
_symmetry_space_group_name_Hall 'P 2c -2n'
_symmetry_space_group_name_H-M 'P n a 21'
_cell_angle_alpha 90.
_cell_angle_beta 90.
_cell_angle_gamma 90.
_cell_formula_units_Z 4
_cell_length_a 5.627(2)
_cell_length_b 7.034(2)
_cell_length_c 12.855(4)
_cell_volume 508.8(3)
_diffrn_ambient_temperature 223
_diffrn_radiation_probe x-ray
_diffrn_radiation_type MoK\a
_diffrn_radiation_wavelength 0.71069
_exptl_absorpt_coefficient_mu 5.40
_exptl_crystal_density_diffrn 3.205
_refine_ls_number_reflns 676
_refine_ls_R_factor_gt 0.047
_cod_data_source_file JSSC-1985-60-95-100.cif
_cod_data_source_block N2H6SbF5
_cod_original_formula_sum 'H6 F5 N2 Sb'
_cod_database_code 1547143

loop_
_symmetry_equiv_pos_site_id
_symmetry_equiv_pos_as_xyz
1 x,y,z
2 -x,-y,1/2+z
3 1/2-x,1/2+y,1/2+z
4 1/2+x,1/2-y,z

loop_
_atom_site_aniso_label
_atom_site_aniso_U_11
_atom_site_aniso_U_22
_atom_site_aniso_U_33
_atom_site_aniso_U_23
_atom_site_aniso_U_13
_atom_site_aniso_U_12
Sb 0.0087(4) 0.0066(3) 0.0061(4) 0.0000(10) -0.0024(4) 0.0003(1)

loop_
_atom_site_label
_atom_site_type_symbol
_atom_site_thermal_displace_type
_atom_site_fract_x
_atom_site_fract_y
_atom_site_fract_z
_atom_site_occupancy
_atom_site_U_iso_or_equiv
_atom_site_calc_flag
_atom_site_refinement_flags
_atom_site_disorder_assembly
_atom_site_disorder_group
Sb Sb Uani 0.59010(10) 0.01860(10) 0.77000 1.000 0.0071(2) . . . .
F1 F Uiso 0.4180(10) 0.133(2) 0.1145(8) 1.000 0.0089(13) . . . .
F2 F Uiso 0.2490(10) 0.801(2) 0.1719(7) 1.000 0.0076(13) . . . .
F3 F Uiso 0.1054(7) 0.1024(8) 0.2740(10) 1.000 0.0152(13) . . . .
F4 F Uiso 0.267(2) 0.792(2) 0.3714(8) 1.000 0.018(3) . . . .
F5 F Uiso 0.4390(10) 0.127(2) 0.4362(8) 1.000 0.022(3) . . . .
N1 N Uiso 0.411(2) 0.490(2) 0.058(2) 1.000 0.013(5) . . . .
N2 N Uiso 0.392(3) 0.485(2) 0.4880(10) 1.000 0.009(4) . . . .

loop_
_geom_angle_atom_site_label_1
_geom_angle_atom_site_label_2
_geom_angle_atom_site_label_3
_geom_angle
_geom_angle_site_symmetry_1
_geom_angle_site_symmetry_2
_geom_angle_site_symmetry_3
_geom_angle_publ_flag
F1 Sb F3 80.4(4) 2_655 . 2_655 yes
F1 Sb F5 126.1(5) 2_655 . 2_655 yes
F1 Sb F2 75.7(4) 2_655 . 2_665 yes
F1 Sb F4 152.0(4) 2_655 . 2_665 yes
F3 Sb F5 81.1(4) 2_655 . 2_655 yes
F2 Sb F3 83.9(4) 2_665 . 2_655 yes
F3 Sb F4 85.4(4) 2_655 . 2_665 yes
F2 Sb F5 150.4(3) 2_665 . 2_655 yes
F4 Sb F5 74.5(4) 2_665 . 2_655 yes
F2 Sb F4 79.0(4) 2_665 . 2_665 yes

loop_
_geom_bond_atom_site_label_1
_geom_bond_atom_site_label_2
_geom_bond_distance
_geom_bond_site_symmetry_1
_geom_bond_site_symmetry_2
_geom_bond_publ_flag
Sb F1 2.266(11) . 2_655 yes
Sb F3 1.914(4) . 2_655 yes
Sb F5 2.375(11) . 2_655 yes
Sb F2 2.005(11) . 2_665 yes
Sb F4 2.030(12) . 2_665 yes
N1 N2 1.44(2) . 2_664 yes
